data_2234820
loop_
_publ_author_name
'Mi, Yuwei'
'Sun, Dezhi'
'Zeng, Suyuan'
'Yan, Nana'

_publ_section_title
;
 <i>catena</i>-Poly[[[aqua[2-(6-chloropyridin-3-yl)acetato-\k<i>O</i>]sodium]-di-\m-aqua]
 monohydrate]
;
_journal_coeditor_code TK5075
_journal_issue 5
_journal_name_full 'Acta Crystallographica Section E'
_journal_page_first m584
_journal_paper_doi 10.1107/S1600536812014092
_journal_volume 68
_journal_year 2012
_chemical_formula_iupac '[Na (C7 H5 Cl N O2) (H2 O)3], H2 O'
_chemical_formula_moiety 'C7 H11 Cl N Na O5, H2 O'
_chemical_formula_sum 'C7 H13 Cl N Na O6'
_chemical_formula_weight 265.62
_chemical_name_systematic
;
<i>catena</i>-Poly[[[aqua[2-(6-chloropyridin-3-yl)acetato-\k<i>O</i>]sodium]-
di-\m-aqua] monohydrate]
;
_space_group_IT_number 14
_symmetry_cell_setting monoclinic
_symmetry_space_group_name_Hall '-P 2ybc'
_symmetry_space_group_name_H-M 'P 1 21/c 1'
_atom_sites_solution_hydrogens geom
_atom_sites_solution_primary direct
_atom_sites_solution_secondary difmap
_audit_creation_method SHELXL-97
_cell_angle_alpha 90.00
_cell_angle_beta 91.1900(10)
_cell_angle_gamma 90.00
_cell_formula_units_Z 4
_cell_length_a 12.4695(12)
_cell_length_b 5.5377(5)
_cell_length_c 17.0557(17)
_cell_measurement_reflns_used 5621
_cell_measurement_temperature 298(2)
_cell_measurement_theta_max 27.096
_cell_measurement_theta_min 2.379
_cell_volume 1177.48(19)
_computing_cell_refinement 'SAINT (Siemens, 1996)'
_computing_data_collection 'SMART (Siemens, 1996)'
_computing_data_reduction 'SAINT (Siemens, 1996)'
_computing_molecular_graphics 'SHELXTL (Sheldrick, 2008)'
_computing_publication_material 'SHELXTL (Sheldrick, 2008)'
_computing_structure_refinement 'SHELXL97 (Sheldrick, 2008)'
_computing_structure_solution 'SHELXS97 (Sheldrick, 2008)'
_diffrn_ambient_temperature 298(2)
_diffrn_measured_fraction_theta_full 0.998
_diffrn_measured_fraction_theta_max 0.998
_diffrn_measurement_device_type 'Siemens SMART CCD area-detector'
_diffrn_measurement_method '\f and \w scans'
_diffrn_radiation_monochromator graphite
_diffrn_radiation_source 'fine-focus sealed tube'
_diffrn_radiation_type MoK\a
_diffrn_radiation_wavelength 0.71073
_diffrn_reflns_av_R_equivalents 0.0272
_diffrn_reflns_av_sigmaI/netI 0.0326
_diffrn_reflns_limit_h_max 14
_diffrn_reflns_limit_h_min -9
_diffrn_reflns_limit_k_max 6
_diffrn_reflns_limit_k_min -6
_diffrn_reflns_limit_l_max 20
_diffrn_reflns_limit_l_min -19
_diffrn_reflns_number 5621
_diffrn_reflns_theta_full 25.02
_diffrn_reflns_theta_max 25.02
_diffrn_reflns_theta_min 1.63
_exptl_absorpt_coefficient_mu 0.373
_exptl_absorpt_correction_T_max 0.9637
_exptl_absorpt_correction_T_min 0.8443
_exptl_absorpt_correction_type multi-scan
_exptl_absorpt_process_details '(SADABS; Sheldrick, 1996)'
_exptl_crystal_colour colourless
_exptl_crystal_density_diffrn 1.498
_exptl_crystal_density_method 'not measured'
_exptl_crystal_description block
_exptl_crystal_F_000 552
_exptl_crystal_size_max 0.47
_exptl_crystal_size_mid 0.21
_exptl_crystal_size_min 0.10
_refine_diff_density_max 0.188
_refine_diff_density_min -0.212
_refine_ls_extinction_method none
_refine_ls_goodness_of_fit_ref 1.045
_refine_ls_hydrogen_treatment constr
_refine_ls_matrix_type full
_refine_ls_number_parameters 145
_refine_ls_number_reflns 2082
_refine_ls_number_restraints 0
_refine_ls_restrained_S_all 1.045
_refine_ls_R_factor_all 0.0500
_refine_ls_R_factor_gt 0.0322
_refine_ls_shift/su_max 0.001
_refine_ls_shift/su_mean 0.000
_refine_ls_structure_factor_coef Fsqd
_refine_ls_weighting_details 'calc w=1/[\s^2^(Fo^2^)+(0.0308P)^2^+0.4882P] where P=(Fo^2^+2Fc^2^)/3'
_refine_ls_weighting_scheme calc
_refine_ls_wR_factor_gt 0.0719
_refine_ls_wR_factor_ref 0.0843
_reflns_number_gt 1558
_reflns_number_total 2082
_reflns_threshold_expression I>2\s(I)
_cod_data_source_file tk5075.cif
_cod_data_source_block I
_cod_original_sg_symbol_H-M 'P 21/c'
_cod_database_code 2234820
_cod_database_fobs_code 2234820

loop_
_symmetry_equiv_pos_as_xyz
'x, y, z'
'-x, y+1/2, -z+1/2'
'-x, -y, -z'
'x, -y-1/2, z-1/2'

loop_
_atom_site_type_symbol
_atom_site_label
_atom_site_fract_x
_atom_site_fract_y
_atom_site_fract_z
_atom_site_U_iso_or_equiv
_atom_site_adp_type
_atom_site_calc_flag
_atom_site_refinement_flags
_atom_site_occupancy
_atom_site_symmetry_multiplicity
O O6 0.73121(12) 1.2862(3) 0.13436(9) 0.0499(4) Uani d . 1 1
Na Na1 0.55064(6) 0.74749(14) 0.44657(5) 0.0350(2) Uani d . 1 1
Cl Cl1 1.11649(5) 0.25311(12) 0.44137(4) 0.0589(2) Uani d . 1 1
N N1 1.04684(13) 0.6295(3) 0.36393(11) 0.0399(5) Uani d . 1 1
O O1 0.69179(11) 0.9744(3) 0.39281(8) 0.0363(4) Uani d . 1 1
O O2 0.64644(11) 1.1400(3) 0.27723(8) 0.0395(4) Uani d . 1 1
O O3 0.42626(11) 1.0983(3) 0.42246(8) 0.0412(4) Uani d . 1 1
H H3A 0.4419 1.2194 0.3943 0.049 Uiso d R 1 1
H H3B 0.3694 1.0368 0.4027 0.049 Uiso d R 1 1
O O4 0.51265(12) 0.4951(3) 0.33326(9) 0.0453(4) Uani d . 1 1
H H4A 0.5559 0.3922 0.3147 0.054 Uiso d R 1 1
H H4B 0.4714 0.5431 0.2961 0.054 Uiso d R 1 1
O O5 0.37654(11) 0.6269(2) 0.50779(8) 0.0381(4) Uani d . 1 1
H H5A 0.3354 0.6360 0.4675 0.046 Uiso d R 1 1
H H5B 0.3590 0.7388 0.5391 0.046 Uiso d R 1 1
H H6A 0.7978 1.2532 0.1339 0.046 Uiso d R 1 1
H H6B 0.7082 1.2413 0.1786 0.046 Uiso d R 1 1
C C1 0.70075(15) 0.9966(4) 0.32056(12) 0.0311(5) Uani d . 1 1
C C2 0.78312(18) 0.8466(4) 0.27717(13) 0.0461(6) Uani d . 1 1
H H2A 0.7443 0.7362 0.2428 0.055 Uiso calc R 1 1
H H2B 0.8230 0.9552 0.2440 0.055 Uiso calc R 1 1
C C3 0.97016(17) 0.7608(4) 0.32733(13) 0.0398(5) Uani d . 1 1
H H3 0.9909 0.9016 0.3021 0.048 Uiso calc R 1 1
C C4 0.86306(16) 0.7010(4) 0.32460(12) 0.0337(5) Uani d . 1 1
C C5 0.83412(18) 0.4939(4) 0.36460(13) 0.0395(5) Uani d . 1 1
H H5 0.7623 0.4490 0.3662 0.047 Uiso calc R 1 1
C C6 0.91043(18) 0.3544(4) 0.40187(13) 0.0428(6) Uani d . 1 1
H H6 0.8919 0.2143 0.4284 0.051 Uiso calc R 1 1
C C7 1.01530(17) 0.4294(4) 0.39851(12) 0.0368(5) Uani d . 1 1

loop_
_atom_site_aniso_label
_atom_site_aniso_U_11
_atom_site_aniso_U_22
_atom_site_aniso_U_33
_atom_site_aniso_U_12
_atom_site_aniso_U_13
_atom_site_aniso_U_23
O6 0.0327(9) 0.0665(11) 0.0504(10) 0.0073(8) 0.0012(7) 0.0212(8)
Na1 0.0387(5) 0.0315(4) 0.0349(5) -0.0025(4) 0.0060(4) 0.0001(4)
Cl1 0.0542(4) 0.0584(4) 0.0637(4) 0.0218(3) -0.0098(3) -0.0013(3)
N1 0.0308(10) 0.0401(11) 0.0491(11) 0.0015(9) 0.0052(9) -0.0046(9)
O1 0.0378(8) 0.0405(8) 0.0310(8) -0.0005(7) 0.0078(6) 0.0007(7)
O2 0.0328(8) 0.0476(9) 0.0378(9) 0.0095(7) -0.0022(7) -0.0004(8)
O3 0.0423(9) 0.0397(9) 0.0413(9) -0.0108(7) -0.0040(7) 0.0033(7)
O4 0.0487(9) 0.0488(9) 0.0382(9) 0.0147(8) -0.0060(7) -0.0062(7)
O5 0.0420(9) 0.0361(8) 0.0361(8) 0.0018(7) -0.0001(7) -0.0013(7)
C1 0.0249(10) 0.0327(11) 0.0357(12) -0.0057(9) 0.0008(9) -0.0015(10)
C2 0.0482(14) 0.0550(14) 0.0352(12) 0.0189(12) 0.0073(10) -0.0003(11)
C3 0.0409(13) 0.0340(11) 0.0449(13) 0.0021(10) 0.0143(10) 0.0043(11)
C4 0.0349(12) 0.0371(12) 0.0294(11) 0.0074(9) 0.0065(9) -0.0050(9)
C5 0.0321(12) 0.0382(12) 0.0482(14) -0.0036(10) 0.0032(10) -0.0029(11)
C6 0.0455(14) 0.0326(12) 0.0504(14) -0.0013(11) 0.0070(11) 0.0043(11)
C7 0.0390(13) 0.0366(12) 0.0347(12) 0.0090(10) 0.0016(10) -0.0067(10)

loop_
_atom_type_symbol
_atom_type_description
_atom_type_scat_dispersion_real
_atom_type_scat_dispersion_imag
_atom_type_scat_source
C C 0.0033 0.0016 'International Tables Vol C Tables 4.2.6.8 and 6.1.1.4'
H H 0.0000 0.0000 'International Tables Vol C Tables 4.2.6.8 and 6.1.1.4'
O O 0.0106 0.0060 'International Tables Vol C Tables 4.2.6.8 and 6.1.1.4'
N N 0.0061 0.0033 'International Tables Vol C Tables 4.2.6.8 and 6.1.1.4'
Cl Cl 0.1484 0.1585 'International Tables Vol C Tables 4.2.6.8 and 6.1.1.4'
Na Na 0.0362 0.0249 'International Tables Vol C Tables 4.2.6.8 and 6.1.1.4'

loop_
_geom_angle_atom_site_label_1
_geom_angle_atom_site_label_2
_geom_angle_atom_site_label_3
_geom_angle_site_symmetry_1
_geom_angle_site_symmetry_3
_geom_angle
H6A O6 H6B . . 107.0
O1 Na1 O5 . 3_666 107.88(6)
O1 Na1 O3 . 3_676 95.50(6)
O5 Na1 O3 3_666 3_676 88.18(5)
O1 Na1 O4 . . 97.59(6)
O5 Na1 O4 3_666 . 79.97(5)
O3 Na1 O4 3_676 . 164.52(6)
O1 Na1 O3 . . 89.29(5)
O5 Na1 O3 3_666 . 162.45(6)
O3 Na1 O3 3_676 . 86.51(6)
O4 Na1 O3 . . 101.86(6)
O1 Na1 O5 . . 163.18(6)
O5 Na1 O5 3_666 . 87.70(5)
O3 Na1 O5 3_676 . 78.27(5)
O4 Na1 O5 . . 91.24(6)
O3 Na1 O5 . . 74.85(5)
O1 Na1 Na1 . 3_666 152.66(6)
O5 Na1 Na1 3_666 3_666 45.32(4)
O3 Na1 Na1 3_676 3_666 80.43(4)
O4 Na1 Na1 . 3_666 84.15(5)
O3 Na1 Na1 . 3_666 117.20(5)
O5 Na1 Na1 . 3_666 42.37(4)
O1 Na1 Na1 . 3_676 93.18(5)
O5 Na1 Na1 3_666 3_676 130.38(5)
O3 Na1 Na1 3_676 3_676 44.47(4)
O4 Na1 Na1 . 3_676 142.25(6)
O3 Na1 Na1 . 3_676 42.04(4)
O5 Na1 Na1 . 3_676 71.35(4)
Na1 Na1 Na1 3_666 3_676 102.08(4)
C7 N1 C3 . . 116.48(18)
C1 O1 Na1 . . 121.26(13)
Na1 O3 Na1 3_676 . 93.49(6)
Na1 O3 H3A 3_676 . 102.7
Na1 O3 H3A . . 123.6
Na1 O3 H3B 3_676 . 126.5
Na1 O3 H3B . . 105.2
H3A O3 H3B . . 106.9
Na1 O4 H4A . . 124.6
Na1 O4 H4B . . 121.3
H4A O4 H4B . . 108.1
Na1 O5 Na1 3_666 . 92.30(5)
Na1 O5 H5A 3_666 . 122.3
Na1 O5 H5A . . 99.2
Na1 O5 H5B 3_666 . 122.0
Na1 O5 H5B . . 107.6
H5A O5 H5B . . 107.8
O1 C1 O2 . . 125.41(19)
O1 C1 C2 . . 120.11(19)
O2 C1 C2 . . 114.48(18)
C4 C2 C1 . . 118.45(18)
C4 C2 H2A . . 107.7
C1 C2 H2A . . 107.7
C4 C2 H2B . . 107.7
C1 C2 H2B . . 107.7
H2A C2 H2B . . 107.1
N1 C3 C4 . . 124.5(2)
N1 C3 H3 . . 117.8
C4 C3 H3 . . 117.8
C3 C4 C5 . . 116.4(2)
C3 C4 C2 . . 121.4(2)
C5 C4 C2 . . 122.1(2)
C6 C5 C4 . . 120.6(2)
C6 C5 H5 . . 119.7
C4 C5 H5 . . 119.7
C5 C6 C7 . . 117.5(2)
C5 C6 H6 . . 121.2
C7 C6 H6 . . 121.2
N1 C7 C6 . . 124.4(2)
N1 C7 Cl1 . . 115.97(16)
C6 C7 Cl1 . . 119.60(17)

loop_
_geom_bond_atom_site_label_1
_geom_bond_atom_site_label_2
_geom_bond_site_symmetry_2
_geom_bond_distance
_geom_bond_publ_flag
O6 H6A . 0.8500 ?
O6 H6B . 0.8502 ?
Na1 O1 . 2.3632(15) y
Na1 O5 3_666 2.3872(16) y
Na1 O3 3_676 2.4032(16) y
Na1 O4 . 2.4239(17) y
Na1 O3 . 2.5142(17) y
Na1 O5 . 2.5187(16) y
Na1 Na1 3_666 3.5391(15) ?
Na1 Na1 3_676 3.5823(15) ?
Cl1 C7 . 1.744(2) ?
N1 C7 . 1.319(3) ?
N1 C3 . 1.344(3) ?
O1 C1 . 1.246(2) ?
O2 C1 . 1.271(2) ?
O3 Na1 3_676 2.4032(16) ?
O3 H3A . 0.8500 ?
O3 H3B . 0.8500 ?
O4 H4A . 0.8500 ?
O4 H4B . 0.8500 ?
O5 Na1 3_666 2.3872(16) ?
O5 H5A . 0.8499 ?
O5 H5B . 0.8500 ?
C1 C2 . 1.524(3) ?
C2 C4 . 1.505(3) ?
C2 H2A . 0.9700 ?
C2 H2B . 0.9700 ?
C3 C4 . 1.376(3) ?
C3 H3 . 0.9300 ?
C4 C5 . 1.386(3) ?
C5 C6 . 1.371(3) ?
C5 H5 . 0.9300 ?
C6 C7 . 1.374(3) ?
C6 H6 . 0.9300 ?

loop_
_geom_hbond_atom_site_label_D
_geom_hbond_atom_site_label_H
_geom_hbond_atom_site_label_A
_geom_hbond_site_symmetry_A
_geom_hbond_distance_DH
_geom_hbond_distance_HA
_geom_hbond_distance_DA
_geom_hbond_angle_DHA
O3 H3A O4 1_565 0.85 2.06 2.893(2) 168
O4 H4A O2 1_545 0.85 1.91 2.762(2) 175
O3 H3B O6 2_645 0.85 1.97 2.775(2) 159
O4 H4B O2 2_645 0.85 1.98 2.824(2) 169
O5 H5A O6 2_645 0.85 2.08 2.886(2) 157
O5 H5B O1 3_676 0.85 2.07 2.9214(19) 175
O6 H6A N1 2_755 0.85 2.05 2.900(2) 173
O6 H6B O2 . 0.85 1.95 2.796(2) 176
